data_4126721
loop_
_publ_author_name
'Pang, Jiandong'
'Yuan, Shuai'
'Qin, Junsheng'
'Liu, Caiping'
'Lollar, Christina'
'Wu, Mingyan'
'Yuan, Daqiang'
'Zhou, Hong-Cai'
'Hong, Maochun'

_publ_section_title
;
 Control the Structure of Zr-Tetracarboxylate Frameworks through Steric
 Tuning.
;
_journal_name_full 'Journal of the American Chemical Society'
_journal_paper_doi 10.1021/jacs.7b09973
_journal_year 2017
_chemical_formula_sum 'C40 H30 O16 Zr3'
_chemical_formula_weight 1040.30
_space_group_crystal_system orthorhombic
_space_group_IT_number 69
_space_group_name_Hall '-F 2 2'
_space_group_name_H-M_alt 'F m m m'
_symmetry_space_group_name_Hall '-F 2 2'
_symmetry_space_group_name_H-M 'F m m m'
_atom_sites_solution_hydrogens mixed
_audit_creation_method SHELXL-2017/1
_cell_angle_alpha 90
_cell_angle_beta 90
_cell_angle_gamma 90
_cell_formula_units_Z 8
_cell_length_a 19.097(3)
_cell_length_b 32.141(4)
_cell_length_c 35.122(5)
_cell_measurement_reflns_used 9873
_cell_measurement_temperature 100(2)
_cell_measurement_theta_max 62.7607
_cell_measurement_theta_min 4.6309
_cell_volume 21558(5)
_computing_cell_refinement 'SAINT+ ver. (Bruker, 2001)'
_computing_data_collection 'APEX2  (Bruker, 2008)'
_computing_data_reduction 'SAINT+ ver. (Bruker, 2001)'
_computing_molecular_graphics 'SHELXTL (Sheldrick, 2017)'
_computing_publication_material 'SHELXTL (Sheldrick, 2017)'
_computing_structure_refinement 'SHELXL-2017/1 (Sheldrick, 2017)'
_computing_structure_solution 'SHELXS-2017/1 (Sheldrick, 2017)'
_diffrn_ambient_temperature 100(2)
_diffrn_measured_fraction_theta_full 0.917
_diffrn_measured_fraction_theta_max 0.917
_diffrn_measurement_device_type 'Bruker SMART APEX II CCD area detector'
_diffrn_measurement_method 'phi and omega scans'
_diffrn_radiation_type CuK\a
_diffrn_radiation_wavelength 1.54184
_diffrn_reflns_av_R_equivalents 0.0613
_diffrn_reflns_av_unetI/netI 0.0628
_diffrn_reflns_Laue_measured_fraction_full 0.917
_diffrn_reflns_Laue_measured_fraction_max 0.917
_diffrn_reflns_limit_h_max 21
_diffrn_reflns_limit_h_min -21
_diffrn_reflns_limit_k_max 34
_diffrn_reflns_limit_k_min -36
_diffrn_reflns_limit_l_max 40
_diffrn_reflns_limit_l_min -38
_diffrn_reflns_number 4304
_diffrn_reflns_point_group_measured_fraction_full 0.917
_diffrn_reflns_point_group_measured_fraction_max 0.917
_diffrn_reflns_theta_full 63.110
_diffrn_reflns_theta_max 63.110
_diffrn_reflns_theta_min 4.631
_diffrn_source 'fine-focus sealed tube'
_exptl_absorpt_coefficient_mu 2.575
_exptl_absorpt_correction_T_max 0.7828
_exptl_absorpt_correction_T_min 0.7828
_exptl_absorpt_correction_type multi-scan
_exptl_crystal_colour colorless
_exptl_crystal_density_diffrn 0.641
_exptl_crystal_description Blocky
_exptl_crystal_F_000 4144
_exptl_crystal_size_max 0.10
_exptl_crystal_size_mid 0.10
_exptl_crystal_size_min 0.10
_refine_diff_density_max 1.704
_refine_diff_density_min -1.163
_refine_diff_density_rms 0.119
_refine_ls_extinction_method none
_refine_ls_goodness_of_fit_ref 0.996
_refine_ls_hydrogen_treatment constr
_refine_ls_matrix_type full
_refine_ls_number_parameters 144
_refine_ls_number_reflns 4304
_refine_ls_number_restraints 18
_refine_ls_restrained_S_all 1.034
_refine_ls_R_factor_all 0.0990
_refine_ls_R_factor_gt 0.0858
_refine_ls_shift/su_max 0.000
_refine_ls_shift/su_mean 0.000
_refine_ls_structure_factor_coef Fsqd
_refine_ls_weighting_details 'w=1/[\s^2^(Fo^2^)+(0.1754P)^2^] where P=(Fo^2^+2Fc^2^)/3'
_refine_ls_weighting_scheme calc
_refine_ls_wR_factor_gt 0.2413
_refine_ls_wR_factor_ref 0.2534
_reflns_Friedel_coverage 0.000
_reflns_number_gt 2533
_reflns_number_total 4304
_reflns_threshold_expression 'I > 2\s(I)'
_cod_data_source_file ja7b09973_si_002.cif
_cod_data_source_block PCN-605-H
_cod_database_code 4126721
_shelx_shelxl_version_number 2017/1
_shelx_space_group_comment
;
The symmetry employed for this shelxl refinement is uniquely defined
by the following loop, which should always be used as a source of
symmetry information in preference to the above space-group names.
They are only intended as comments.
;

loop_
_space_group_symop_operation_xyz
'x, y, z'
'-x, -y, z'
'x, -y, -z'
'-x, y, -z'
'x, y+1/2, z+1/2'
'-x, -y+1/2, z+1/2'
'x, -y+1/2, -z+1/2'
'-x, y+1/2, -z+1/2'
'x+1/2, y, z+1/2'
'-x+1/2, -y, z+1/2'
'x+1/2, -y, -z+1/2'
'-x+1/2, y, -z+1/2'
'x+1/2, y+1/2, z'
'-x+1/2, -y+1/2, z'
'x+1/2, -y+1/2, -z'
'-x+1/2, y+1/2, -z'
'-x, -y, -z'
'x, y, -z'
'-x, y, z'
'x, -y, z'
'-x, -y+1/2, -z+1/2'
'x, y+1/2, -z+1/2'
'-x, y+1/2, z+1/2'
'x, -y+1/2, z+1/2'
'-x+1/2, -y, -z+1/2'
'x+1/2, y, -z+1/2'
'-x+1/2, y, z+1/2'
'x+1/2, -y, z+1/2'
'-x+1/2, -y+1/2, -z'
'x+1/2, y+1/2, -z'
'-x+1/2, y+1/2, z'
'x+1/2, -y+1/2, z'

loop_
_atom_site_label
_atom_site_type_symbol
_atom_site_fract_x
_atom_site_fract_y
_atom_site_fract_z
_atom_site_U_iso_or_equiv
_atom_site_adp_type
_atom_site_occupancy
_atom_site_site_symmetry_order
_atom_site_calc_flag
_atom_site_refinement_flags_posn
_atom_site_refinement_flags_adp
_atom_site_refinement_flags_occupancy
Zr1 Zr 0.000000 0.000000 0.06969(2) 0.0727(5) Uani 1 4 d S T P
Zr2 Zr 0.09198(6) 0.05510(2) 0.000000 0.0808(5) Uani 1 2 d S T P
O1 O 0.0688(3) 0.04079(12) 0.10152(10) 0.0806(14) Uani 1 1 d . . .
O2 O 0.1270(3) 0.07828(13) 0.05825(10) 0.1157(18) Uani 1 1 d . . .
O3 O 0.0947(3) 0.000000 0.03431(16) 0.091(2) Uani 1 2 d S T P
O4 O 0.000000 0.0558(2) 0.03422(18) 0.111(3) Uani 1 2 d S T P
O5 O 0.2012(7) 0.0526(2) 0.000000 0.188(6) Uani 1 2 d S T P
H5A H 0.209373 0.041921 -0.021680 0.281 Uiso 1 1 d R U .
O6 O 0.0794(4) 0.12316(18) 0.000000 0.109(2) Uani 1 2 d S TU P
H6A H 0.084685 0.139684 0.018670 0.164 Uiso 1 1 d R U .
C1 C 0.1071(4) 0.0679(2) 0.09268(16) 0.0725(18) Uani 1 1 d . U .
C2 C 0.1434(4) 0.09368(19) 0.12346(14) 0.081(2) Uani 1 1 d . . .
C3 C 0.1841(5) 0.12665(18) 0.11758(13) 0.104(3) Uani 1 1 d . . .
H3 H 0.192554 0.135025 0.092057 0.125 Uiso 1 1 calc R U .
C4 C 0.2159(4) 0.15035(19) 0.14770(13) 0.097(2) Uani 1 1 d . . .
H4 H 0.245787 0.173296 0.142596 0.116 Uiso 1 1 calc R U .
C5 C 0.2003(4) 0.13775(17) 0.18514(13) 0.093(2) Uani 1 1 d . . .
C6 C 0.1594(4) 0.1038(2) 0.19030(14) 0.108(2) Uani 1 1 d . U .
H6 H 0.150801 0.094716 0.215626 0.129 Uiso 1 1 calc R U .
C7 C 0.1296(5) 0.0815(2) 0.16079(16) 0.129(3) Uani 1 1 d . . .
H7 H 0.100252 0.058260 0.165868 0.155 Uiso 1 1 calc R U .
C8 C 0.2272(4) 0.16219(17) 0.21798(14) 0.104(3) Uani 1 1 d . . .
C9 C 0.250000 0.1407(3) 0.250000 0.103(3) Uani 1 2 d S T P
H9 H 0.250001 0.111095 0.250000 0.123 Uiso 1 2 calc R U P
C10 C 0.2262(4) 0.20467(16) 0.21813(13) 0.088(2) Uani 1 1 d . . .
H10 H 0.209199 0.219149 0.196433 0.105 Uiso 1 1 calc R U .
C11 C 0.250000 0.2274(2) 0.250000 0.078(3) Uani 1 2 d S T P

loop_
_atom_site_aniso_label
_atom_site_aniso_U_11
_atom_site_aniso_U_22
_atom_site_aniso_U_33
_atom_site_aniso_U_23
_atom_site_aniso_U_13
_atom_site_aniso_U_12
Zr1 0.1801(13) 0.0204(6) 0.0175(4) 0.000 0.000 0.000
Zr2 0.1948(12) 0.0277(5) 0.0198(4) 0.000 0.000 -0.0080(4)
O1 0.183(4) 0.021(2) 0.0375(18) 0.0064(15) -0.002(2) -0.022(3)
O2 0.264(6) 0.063(3) 0.0199(18) 0.0059(17) -0.003(3) -0.041(3)
O3 0.188(7) 0.036(4) 0.048(3) 0.000 0.031(3) 0.000
O4 0.191(7) 0.080(6) 0.061(4) 0.047(3) 0.000 0.000
O5 0.464(18) 0.058(5) 0.041(4) 0.000 0.000 -0.066(7)
O6 0.243(7) 0.028(4) 0.057(3) 0.000 0.000 -0.018(4)
C1 0.125(5) 0.052(4) 0.040(3) -0.016(3) -0.006(3) -0.005(4)
C2 0.165(6) 0.043(4) 0.033(3) -0.005(2) 0.005(3) -0.026(4)
C3 0.248(8) 0.043(4) 0.021(2) 0.004(2) 0.003(4) -0.024(5)
C4 0.221(8) 0.048(4) 0.021(2) -0.002(2) -0.003(3) -0.010(4)
C5 0.225(8) 0.023(3) 0.030(2) -0.001(2) -0.009(3) -0.032(4)
C6 0.226(7) 0.070(4) 0.027(3) 0.007(3) -0.005(3) -0.044(4)
C7 0.294(10) 0.069(5) 0.025(3) -0.009(3) 0.006(4) -0.053(6)
C8 0.258(9) 0.021(3) 0.031(3) -0.005(2) 0.003(4) -0.024(4)
C9 0.240(11) 0.035(5) 0.034(4) 0.000 -0.023(5) 0.000
C10 0.211(7) 0.028(3) 0.025(2) 0.000(2) -0.010(3) -0.018(4)
C11 0.174(8) 0.037(5) 0.023(3) 0.000 -0.008(4) 0.000

loop_
_atom_type_symbol
_atom_type_description
_atom_type_scat_dispersion_real
_atom_type_scat_dispersion_imag
_atom_type_scat_source
C C 0.0181 0.0091 'International Tables Vol C Tables 4.2.6.8 and 6.1.1.4'
H H 0.0000 0.0000 'International Tables Vol C Tables 4.2.6.8 and 6.1.1.4'
O O 0.0492 0.0322 'International Tables Vol C Tables 4.2.6.8 and 6.1.1.4'
Zr Zr -0.1862 2.2449 'International Tables Vol C Tables 4.2.6.8 and 6.1.1.4'

loop_
_geom_angle_atom_site_label_1
_geom_angle_atom_site_label_2
_geom_angle_atom_site_label_3
_geom_angle
_geom_angle_site_symmetry_1
_geom_angle_site_symmetry_3
O1 Zr1 O1 117.9(2) . 2
O1 Zr1 O1 74.4(2) . 20
O1 Zr1 O1 74.7(3) 2 20
O1 Zr1 O1 74.7(3) . 19
O1 Zr1 O1 74.5(2) 2 19
O1 Zr1 O1 117.9(2) 20 19
O1 Zr1 O4 78.29(18) . .
O1 Zr1 O4 142.29(13) 2 .
O1 Zr1 O4 142.29(13) 20 .
O1 Zr1 O4 78.29(18) 19 .
O1 Zr1 O4 142.29(13) . 2
O1 Zr1 O4 78.30(18) 2 2
O1 Zr1 O4 78.30(18) 20 2
O1 Zr1 O4 142.29(13) 19 2
O4 Zr1 O4 110.5(4) . 2
O1 Zr1 O3 78.00(18) . .
O1 Zr1 O3 142.38(12) 2 .
O1 Zr1 O3 78.00(18) 20 .
O1 Zr1 O3 142.38(12) 19 .
O4 Zr1 O3 71.17(12) . .
O4 Zr1 O3 71.17(12) 2 .
O1 Zr1 O3 142.38(12) . 2
O1 Zr1 O3 78.00(18) 2 2
O1 Zr1 O3 142.38(12) 20 2
O1 Zr1 O3 78.00(18) 19 2
O4 Zr1 O3 71.17(12) . 2
O4 Zr1 O3 71.17(12) 2 2
O3 Zr1 O3 111.0(3) . 2
O1 Zr1 Zr2 166.60(10) . 17
O1 Zr1 Zr2 75.52(10) 2 17
O1 Zr1 Zr2 111.08(10) 20 17
O1 Zr1 Zr2 111.29(13) 19 17
O4 Zr1 Zr2 90.98(17) . 17
O4 Zr1 Zr2 35.35(10) 2 17
O3 Zr1 Zr2 91.02(15) . 17
O3 Zr1 Zr2 35.82(8) 2 17
O1 Zr1 Zr2 111.29(13) . 3
O1 Zr1 Zr2 111.08(10) 2 3
O1 Zr1 Zr2 75.52(10) 20 3
O1 Zr1 Zr2 166.60(10) 19 3
O4 Zr1 Zr2 90.98(17) . 3
O4 Zr1 Zr2 35.35(10) 2 3
O3 Zr1 Zr2 35.82(8) . 3
O3 Zr1 Zr2 91.02(15) 2 3
Zr2 Zr1 Zr2 60.35(3) 17 3
O1 Zr1 Zr2 111.08(10) . 19
O1 Zr1 Zr2 111.29(13) 2 19
O1 Zr1 Zr2 166.60(10) 20 19
O1 Zr1 Zr2 75.52(10) 19 19
O4 Zr1 Zr2 35.35(10) . 19
O4 Zr1 Zr2 90.98(17) 2 19
O3 Zr1 Zr2 91.02(15) . 19
O3 Zr1 Zr2 35.82(8) 2 19
Zr2 Zr1 Zr2 60.89(2) 17 19
Zr2 Zr1 Zr2 91.08(3) 3 19
O1 Zr1 Zr2 75.52(10) . .
O1 Zr1 Zr2 166.60(10) 2 .
O1 Zr1 Zr2 111.29(13) 20 .
O1 Zr1 Zr2 111.08(10) 19 .
O4 Zr1 Zr2 35.35(10) . .
O4 Zr1 Zr2 90.98(17) 2 .
O3 Zr1 Zr2 35.82(8) . .
O3 Zr1 Zr2 91.02(15) 2 .
Zr2 Zr1 Zr2 91.08(3) 17 .
Zr2 Zr1 Zr2 60.90(2) 3 .
Zr2 Zr1 Zr2 60.35(3) 19 .
O5 Zr2 O4 145.60(14) . 18
O5 Zr2 O4 145.59(14) . .
O4 Zr2 O4 68.8(3) 18 .
O5 Zr2 O3 86.8(2) . 18
O4 Zr2 O3 73.3(2) 18 18
O4 Zr2 O3 110.3(3) . 18
O5 Zr2 O3 86.8(2) . .
O4 Zr2 O3 110.3(3) 18 .
O4 Zr2 O3 73.3(2) . .
O3 Zr2 O3 68.4(2) 18 .
O5 Zr2 O6 98.5(3) . .
O4 Zr2 O6 84.2(2) 18 .
O4 Zr2 O6 84.2(2) . .
O3 Zr2 O6 145.51(12) 18 .
O3 Zr2 O6 145.51(12) . .
O5 Zr2 O2 73.69(17) . 18
O4 Zr2 O2 74.4(2) 18 18
O4 Zr2 O2 138.2(2) . 18
O3 Zr2 O2 76.00(17) 18 18
O3 Zr2 O2 140.20(18) . 18
O6 Zr2 O2 72.96(14) . 18
O5 Zr2 O2 73.69(17) . .
O4 Zr2 O2 138.2(2) 18 .
O4 Zr2 O2 74.4(2) . .
O3 Zr2 O2 140.20(18) 18 .
O3 Zr2 O2 76.00(17) . .
O6 Zr2 O2 72.96(14) . .
O2 Zr2 O2 127.8(2) 18 .
O5 Zr2 Zr1 118.88(11) . .
O4 Zr2 Zr1 89.22(18) 18 .
O4 Zr2 Zr1 36.43(15) . .
O3 Zr2 Zr1 89.28(15) 18 .
O3 Zr2 Zr1 36.84(16) . .
O6 Zr2 Zr1 116.66(12) . .
O2 Zr2 Zr1 160.47(12) 18 .
O2 Zr2 Zr1 71.59(11) . .
O5 Zr2 Zr1 118.88(11) . 17
O4 Zr2 Zr1 36.43(14) 18 17
O4 Zr2 Zr1 89.23(18) . 17
O3 Zr2 Zr1 36.84(16) 18 17
O3 Zr2 Zr1 89.28(15) . 17
O6 Zr2 Zr1 116.66(12) . 17
O2 Zr2 Zr1 71.59(11) 18 17
O2 Zr2 Zr1 160.47(12) . 17
Zr1 Zr2 Zr1 88.92(3) . 17
O5 Zr2 Zr2 177.81(18) . 19
O4 Zr2 Zr2 34.39(14) 18 19
O4 Zr2 Zr2 34.39(14) . 19
O3 Zr2 Zr2 91.41(17) 18 19
O3 Zr2 Zr2 91.41(17) . 19
O6 Zr2 Zr2 83.71(19) . 19
O2 Zr2 Zr2 107.07(15) 18 19
O2 Zr2 Zr2 107.07(15) . 19
Zr1 Zr2 Zr2 59.824(17) . 19
Zr1 Zr2 Zr2 59.824(17) 17 19
O5 Zr2 Zr2 87.81(18) . 3
O4 Zr2 Zr2 90.65(18) 18 3
O4 Zr2 Zr2 90.65(18) . 3
O3 Zr2 Zr2 34.26(12) 18 3
O3 Zr2 Zr2 34.26(12) . 3
O6 Zr2 Zr2 173.71(19) . 3
O2 Zr2 Zr2 109.10(11) 18 3
O2 Zr2 Zr2 109.10(11) . 3
Zr1 Zr2 Zr2 59.552(12) . 3
Zr1 Zr2 Zr2 59.552(12) 17 3
Zr2 Zr2 Zr2 90.0 19 3
C1 O1 Zr1 133.4(3) . .
C1 O2 Zr2 131.4(4) . .
Zr2 O3 Zr2 111.5(2) 3 .
Zr2 O3 Zr1 107.3(2) 3 .
Zr2 O3 Zr1 107.3(2) . .
Zr2 O4 Zr2 111.2(3) . 19
Zr2 O4 Zr1 108.2(2) . .
Zr2 O4 Zr1 108.2(2) 19 .
O1 C1 O2 127.6(5) . .
O1 C1 C2 119.7(5) . .
O2 C1 C2 112.6(6) . .
C3 C2 C7 118.7(5) . .
C3 C2 C1 125.9(5) . .
C7 C2 C1 115.3(6) . .
C2 C3 C4 123.7(5) . .
C5 C4 C3 116.5(6) . .
C6 C5 C4 118.6(5) . .
C6 C5 C8 121.4(5) . .
C4 C5 C8 120.0(5) . .
C5 C6 C7 123.7(5) . .
C6 C7 C2 118.8(6) . .
C10 C8 C9 119.9(5) . .
C10 C8 C5 121.8(5) . .
C9 C8 C5 118.2(5) . .
C8 C9 C8 120.3(8) 12 .
C8 C10 C11 121.1(5) . .
C10 C11 C10 117.6(7) . 12
C10 C11 C11 121.2(3) . 14
C10 C11 C11 121.2(3) 12 14

loop_
_geom_bond_atom_site_label_1
_geom_bond_atom_site_label_2
_geom_bond_distance
_geom_bond_site_symmetry_2
Zr1 O1 2.167(4) .
Zr1 O1 2.167(4) 2
Zr1 O1 2.167(4) 20
Zr1 O1 2.167(4) 19
Zr1 O4 2.185(5) .
Zr1 O4 2.185(5) 2
Zr1 O3 2.195(6) .
Zr1 O3 2.195(6) 2
Zr1 Zr2 3.4945(8) 17
Zr1 Zr2 3.4945(8) 3
Zr1 Zr2 3.4945(8) 19
Zr1 Zr2 3.4945(8) .
Zr2 O5 2.086(13) .
Zr2 O4 2.128(4) 18
Zr2 O4 2.129(4) .
Zr2 O3 2.143(3) 18
Zr2 O3 2.143(3) .
Zr2 O6 2.201(6) .
Zr2 O2 2.278(4) 18
Zr2 O2 2.278(4) .
Zr2 Zr2 3.513(2) 19
Zr2 Zr2 3.5417(13) 3
O1 C1 1.180(7) .
O2 C1 1.310(7) .
C1 C2 1.528(7) .
C2 C3 1.330(8) .
C2 C7 1.394(8) .
C3 C4 1.438(8) .
C4 C5 1.408(7) .
C5 C6 1.355(8) .
C5 C8 1.487(7) .
C6 C7 1.383(8) .
C8 C10 1.365(7) .
C8 C9 1.391(7) .
C10 C11 1.413(6) .
C11 C11 1.450(15) 14
